data_7710473
loop_
_publ_author_name
'Gradiski, Matthew Viktor'
'Rennie, Benjamin E.'
'Lough, Alan'
'Morris, Robert H.'

_publ_section_title
;
 Electronic Insights into Aminoquinoline-Based PNHN Ligands: Protonation
 State Dictates Geometry While Coordination Environment Dictates N-H
 Acidity and Bond Strength
;
_journal_name_full 'Dalton Transactions'
_journal_paper_doi 10.1039/D2DT01556K
_journal_year 2022
_chemical_formula_moiety 'C46 H42 Cl4 N4 Ni2 P2, 4(C H4 O)'
_chemical_formula_sum 'C50 H58 Cl4 N4 Ni2 O4 P2'
_chemical_formula_weight 1100.16
_space_group_crystal_system monoclinic
_space_group_IT_number 14
_space_group_name_Hall '-P 2yn'
_space_group_name_H-M_alt 'P 1 21/n 1'
_atom_sites_solution_hydrogens mixed
_audit_creation_method SHELXL-2017/1
_audit_update_record
;
2021-12-19 deposited with the CCDC.	2022-06-13 downloaded from the CCDC.
;
_cell_angle_alpha 90
_cell_angle_beta 90.7850(10)
_cell_angle_gamma 90
_cell_formula_units_Z 2
_cell_length_a 10.7663(3)
_cell_length_b 16.4614(4)
_cell_length_c 14.4611(3)
_cell_measurement_reflns_used 9965
_cell_measurement_temperature 150(2)
_cell_measurement_theta_max 67.43
_cell_measurement_theta_min 4.07
_cell_volume 2562.68(11)
_computing_cell_refinement APEX3
_computing_data_collection 'APEX3 (Bruker, 2018)'
_computing_data_reduction 'SAINT (Bruker, 2014)'
_computing_molecular_graphics 'PLATON (Spek, 2009)'
_computing_publication_material 'SHELXTL (Sheldrick, 2008)'
_computing_structure_refinement 'SHELXL-2017/1 (Sheldrick, 2015b)'
_computing_structure_solution 'SHELXT (Sheldrick, 2015a)'
_diffrn_ambient_temperature 150(2)
_diffrn_measured_fraction_theta_full 0.990
_diffrn_measured_fraction_theta_max 0.971
_diffrn_measurement_device_type 'Bruker Kappa APEX-DUO CCD'
_diffrn_measurement_method '\f and \w scans'
_diffrn_radiation_type CuK\a
_diffrn_radiation_wavelength 1.54178
_diffrn_reflns_av_R_equivalents 0.0933
_diffrn_reflns_av_unetI/netI 0.0480
_diffrn_reflns_Laue_measured_fraction_full 0.990
_diffrn_reflns_Laue_measured_fraction_max 0.971
_diffrn_reflns_limit_h_max 11
_diffrn_reflns_limit_h_min -12
_diffrn_reflns_limit_k_max 19
_diffrn_reflns_limit_k_min -19
_diffrn_reflns_limit_l_max 17
_diffrn_reflns_limit_l_min -17
_diffrn_reflns_number 41158
_diffrn_reflns_point_group_measured_fraction_full 0.990
_diffrn_reflns_point_group_measured_fraction_max 0.971
_diffrn_reflns_theta_full 67.679
_diffrn_reflns_theta_max 68.710
_diffrn_reflns_theta_min 4.069
_diffrn_source 'Bruker ImuS with multi-layer optics'
_exptl_absorpt_coefficient_mu 3.799
_exptl_absorpt_correction_T_max 0.7529
_exptl_absorpt_correction_T_min 0.6194
_exptl_absorpt_correction_type multi-scan
_exptl_absorpt_process_details 'SADABS (Krause et al., 2015)'
_exptl_crystal_colour green
_exptl_crystal_density_diffrn 1.426
_exptl_crystal_description needle
_exptl_crystal_F_000 1144
_exptl_crystal_size_max 0.180
_exptl_crystal_size_mid 0.040
_exptl_crystal_size_min 0.040
_refine_diff_density_max 0.532
_refine_diff_density_min -0.671
_refine_diff_density_rms 0.094
_refine_ls_extinction_method none
_refine_ls_goodness_of_fit_ref 1.053
_refine_ls_hydrogen_treatment mixed
_refine_ls_matrix_type full
_refine_ls_number_parameters 302
_refine_ls_number_reflns 4599
_refine_ls_number_restraints 0
_refine_ls_restrained_S_all 1.053
_refine_ls_R_factor_all 0.0519
_refine_ls_R_factor_gt 0.0326
_refine_ls_shift/su_max 0.001
_refine_ls_shift/su_mean 0.000
_refine_ls_structure_factor_coef Fsqd
_refine_ls_weighting_details 'w=1/[\s^2^(Fo^2^)+(0.0418P)^2^+2.0621P] where P=(Fo^2^+2Fc^2^)/3'
_refine_ls_weighting_scheme calc
_refine_ls_wR_factor_gt 0.0853
_refine_ls_wR_factor_ref 0.0910
_reflns_Friedel_coverage 0.000
_reflns_number_gt 3907
_reflns_number_total 4599
_reflns_threshold_expression 'I > 2\s(I)'
_cod_data_source_file d2dt01556k2.cif
_cod_data_source_block d1927_a
_cod_original_sg_symbol_H-M 'P 21/n'
_cod_database_code 7710473
_shelx_shelxl_version_number 2017/1
_shelx_space_group_comment
; 
The symmetry employed for this shelxl refinement is uniquely defined 
by the following loop, which should always be used as a source of 
symmetry information in preference to the above space-group names. 
They are only intended as comments. 
;
_shelx_estimated_absorpt_t_min 0.548
_shelx_estimated_absorpt_t_max 0.863

loop_
_space_group_symop_operation_xyz
'x, y, z'
'-x+1/2, y+1/2, -z+1/2'
'-x, -y, -z'
'x-1/2, -y-1/2, z-1/2'

loop_
_atom_site_label
_atom_site_type_symbol
_atom_site_fract_x
_atom_site_fract_y
_atom_site_fract_z
_atom_site_U_iso_or_equiv
_atom_site_adp_type
_atom_site_occupancy
_atom_site_site_symmetry_order
_atom_site_calc_flag
_atom_site_refinement_flags_posn
_atom_site_refinement_flags_adp
_atom_site_refinement_flags_occupancy
_atom_site_disorder_assembly
_atom_site_disorder_group
Ni1 Ni 0.41577(4) 0.44917(2) 0.58593(2) 0.01425(12) Uani 1 1 d . . . . .
Cl1 Cl 0.51003(6) 0.52694(3) 0.71092(3) 0.02138(15) Uani 1 1 d . . . . .
Cl2 Cl 0.61262(5) 0.43148(3) 0.51265(3) 0.01690(13) Uani 1 1 d . . . . .
P1 P 0.43185(6) 0.31750(3) 0.65476(4) 0.01524(14) Uani 1 1 d . . . . .
N1 N 0.32963(19) 0.38318(11) 0.47558(12) 0.0162(4) Uani 1 1 d . . . . .
H1N H 0.352(3) 0.4102(15) 0.4278(18) 0.019(7) Uiso 1 1 d . . . . .
N2 N 0.2338(2) 0.45963(10) 0.62672(12) 0.0176(4) Uani 1 1 d . . . . .
C1 C 0.3593(2) 0.25649(13) 0.56239(15) 0.0198(5) Uani 1 1 d . . . . .
H1A H 0.397580 0.201821 0.560992 0.024 Uiso 1 1 calc R U . . .
H1B H 0.269529 0.250029 0.574253 0.024 Uiso 1 1 calc R U . . .
C2 C 0.3776(2) 0.29884(13) 0.46977(15) 0.0193(5) Uani 1 1 d . . . . .
H2A H 0.466908 0.299678 0.454499 0.023 Uiso 1 1 calc R U . . .
H2B H 0.332526 0.268906 0.420304 0.023 Uiso 1 1 calc R U . . .
C3 C 0.1964(2) 0.38571(13) 0.48617(14) 0.0175(5) Uani 1 1 d . . . . .
C4 C 0.1149(3) 0.34897(14) 0.42562(16) 0.0242(6) Uani 1 1 d . . . . .
H4A H 0.145557 0.323610 0.371502 0.029 Uiso 1 1 calc R U . . .
C5 C -0.0132(3) 0.34837(16) 0.44262(18) 0.0303(6) Uani 1 1 d . . . . .
H5A H -0.068053 0.322398 0.399956 0.036 Uiso 1 1 calc R U . . .
C6 C -0.0598(3) 0.38449(15) 0.51938(18) 0.0290(6) Uani 1 1 d . . . . .
H6A H -0.146658 0.383535 0.530063 0.035 Uiso 1 1 calc R U . . .
C7 C 0.0215(2) 0.42365(13) 0.58355(17) 0.0225(5) Uani 1 1 d . . . . .
C8 C -0.0206(3) 0.46249(15) 0.66452(18) 0.0283(6) Uani 1 1 d . . . . .
H8A H -0.106769 0.464372 0.677802 0.034 Uiso 1 1 calc R U . . .
C9 C 0.0645(3) 0.49737(15) 0.72350(18) 0.0289(6) Uani 1 1 d . . . . .
H9A H 0.038092 0.523211 0.778588 0.035 Uiso 1 1 calc R U . . .
C10 C 0.1912(3) 0.49461(14) 0.70185(16) 0.0225(5) Uani 1 1 d . . . . .
H10A H 0.248980 0.519180 0.743432 0.027 Uiso 1 1 calc R U . . .
C11 C 0.1499(2) 0.42385(13) 0.56691(15) 0.0182(5) Uani 1 1 d . . . . .
C12 C 0.5828(2) 0.27144(13) 0.67915(14) 0.0189(5) Uani 1 1 d . . . . .
C13 C 0.6768(3) 0.32214(14) 0.71363(16) 0.0238(6) Uani 1 1 d . . . . .
H13A H 0.660843 0.378295 0.722927 0.029 Uiso 1 1 calc R U . . .
C14 C 0.7931(3) 0.29051(16) 0.73422(18) 0.0304(6) Uani 1 1 d . . . . .
H14A H 0.856513 0.325089 0.758118 0.036 Uiso 1 1 calc R U . . .
C15 C 0.8178(3) 0.20893(16) 0.72025(17) 0.0312(6) Uani 1 1 d . . . . .
H15A H 0.897945 0.187632 0.734204 0.037 Uiso 1 1 calc R U . . .
C16 C 0.7257(3) 0.15880(16) 0.68603(17) 0.0313(6) Uani 1 1 d . . . . .
H16A H 0.742533 0.102813 0.676356 0.038 Uiso 1 1 calc R U . . .
C17 C 0.6085(3) 0.18945(14) 0.66558(16) 0.0243(6) Uani 1 1 d . . . . .
H17A H 0.545470 0.154334 0.642209 0.029 Uiso 1 1 calc R U . . .
C18 C 0.3404(2) 0.29549(13) 0.75662(15) 0.0183(5) Uani 1 1 d . . . . .
C19 C 0.3479(3) 0.35015(14) 0.82995(16) 0.0251(6) Uani 1 1 d . . . . .
H19A H 0.400753 0.396221 0.826011 0.030 Uiso 1 1 calc R U . . .
C20 C 0.2786(3) 0.33751(16) 0.90867(17) 0.0326(7) Uani 1 1 d . . . . .
H20A H 0.283326 0.375280 0.958266 0.039 Uiso 1 1 calc R U . . .
C21 C 0.2025(3) 0.27012(16) 0.91531(17) 0.0302(6) Uani 1 1 d . . . . .
H21A H 0.156676 0.261039 0.970026 0.036 Uiso 1 1 calc R U . . .
C22 C 0.1930(3) 0.21600(15) 0.84260(16) 0.0264(6) Uani 1 1 d . . . . .
H22A H 0.139672 0.170196 0.846877 0.032 Uiso 1 1 calc R U . . .
C23 C 0.2613(2) 0.22865(13) 0.76338(15) 0.0214(5) Uani 1 1 d . . . . .
H23A H 0.254275 0.191534 0.713274 0.026 Uiso 1 1 calc R U . . .
O1S O 0.3764(3) 0.57500(19) 0.89463(17) 0.0767(9) Uani 1 1 d . . . . .
H1OS H 0.401501 0.560289 0.842493 0.115 Uiso 1 1 d R U . . .
C1S C 0.4537(5) 0.6167(3) 0.9540(3) 0.0905(16) Uani 1 1 d . . . . .
H1S1 H 0.473607 0.669709 0.927211 0.136 Uiso 1 1 calc R U . . .
H1S2 H 0.530358 0.585623 0.963849 0.136 Uiso 1 1 calc R U . . .
H1S3 H 0.412218 0.624459 1.013217 0.136 Uiso 1 1 calc R U . . .
O2S O 0.1359(3) 0.55308(15) 0.94460(18) 0.0717(8) Uani 1 1 d . . . . .
H2OS H 0.209631 0.562734 0.929930 0.108 Uiso 1 1 d R U . . .
C2S C 0.1378(6) 0.5476(3) 1.0420(3) 0.103(2) Uani 1 1 d . . . . .
H2S1 H 0.194009 0.588993 1.067604 0.155 Uiso 1 1 calc R U . . .
H2S2 H 0.166858 0.493588 1.060716 0.155 Uiso 1 1 calc R U . . .
H2S3 H 0.053872 0.556561 1.065370 0.155 Uiso 1 1 calc R U . . .

loop_
_atom_site_aniso_label
_atom_site_aniso_U_11
_atom_site_aniso_U_22
_atom_site_aniso_U_33
_atom_site_aniso_U_23
_atom_site_aniso_U_13
_atom_site_aniso_U_12
Ni1 0.0116(3) 0.01565(19) 0.01557(18) 0.00065(13) 0.00166(15) -0.00069(15)
Cl1 0.0231(4) 0.0206(2) 0.0205(3) -0.00315(19) -0.0014(2) -0.0041(2)
Cl2 0.0125(3) 0.0182(2) 0.0201(2) 0.00340(18) 0.0037(2) 0.0020(2)
P1 0.0153(4) 0.0150(2) 0.0154(3) 0.00133(19) 0.0004(2) -0.0010(2)
N1 0.0130(12) 0.0200(9) 0.0156(9) 0.0025(7) 0.0019(8) -0.0015(8)
N2 0.0172(13) 0.0169(8) 0.0189(9) 0.0020(7) 0.0029(8) 0.0006(8)
C1 0.0210(15) 0.0174(10) 0.0209(11) -0.0001(8) -0.0019(10) -0.0026(9)
C2 0.0171(15) 0.0226(10) 0.0180(10) -0.0038(8) 0.0012(9) 0.0017(10)
C3 0.0137(14) 0.0191(10) 0.0198(10) 0.0034(8) 0.0010(9) -0.0008(9)
C4 0.0176(15) 0.0309(12) 0.0241(11) 0.0012(9) -0.0027(10) -0.0018(11)
C5 0.0212(17) 0.0348(13) 0.0346(13) 0.0029(11) -0.0077(12) -0.0035(11)
C6 0.0119(15) 0.0318(13) 0.0432(14) 0.0087(11) -0.0022(11) -0.0027(11)
C7 0.0129(15) 0.0221(11) 0.0325(12) 0.0074(9) 0.0033(11) 0.0005(10)
C8 0.0163(16) 0.0279(12) 0.0410(14) 0.0067(10) 0.0117(12) 0.0038(11)
C9 0.0280(18) 0.0276(12) 0.0313(13) -0.0008(10) 0.0130(12) 0.0057(12)
C10 0.0213(16) 0.0221(11) 0.0243(11) -0.0003(9) 0.0072(10) 0.0002(10)
C11 0.0151(14) 0.0178(10) 0.0218(11) 0.0048(8) 0.0011(10) 0.0008(9)
C12 0.0195(15) 0.0226(11) 0.0147(10) 0.0042(8) 0.0019(9) 0.0002(10)
C13 0.0213(16) 0.0228(11) 0.0274(12) 0.0061(9) -0.0018(11) 0.0000(10)
C14 0.0211(16) 0.0370(13) 0.0331(13) 0.0124(11) -0.0048(12) -0.0020(12)
C15 0.0229(18) 0.0434(14) 0.0275(12) 0.0105(11) 0.0023(11) 0.0114(12)
C16 0.0350(19) 0.0306(13) 0.0284(12) -0.0004(10) 0.0003(12) 0.0137(12)
C17 0.0267(17) 0.0229(11) 0.0234(11) 0.0005(9) -0.0015(11) 0.0016(10)
C18 0.0164(14) 0.0191(10) 0.0193(10) 0.0035(8) 0.0014(9) 0.0015(9)
C19 0.0268(17) 0.0228(11) 0.0258(12) 0.0002(9) 0.0044(11) -0.0073(10)
C20 0.039(2) 0.0343(13) 0.0243(12) -0.0046(10) 0.0063(12) -0.0039(12)
C21 0.0251(17) 0.0405(14) 0.0253(12) 0.0050(10) 0.0104(11) -0.0035(12)
C22 0.0211(16) 0.0303(12) 0.0280(12) 0.0072(10) 0.0041(11) -0.0079(11)
C23 0.0200(15) 0.0216(11) 0.0227(11) 0.0017(9) -0.0007(10) -0.0014(10)
O1S 0.062(2) 0.120(2) 0.0478(14) -0.0348(15) 0.0097(13) -0.0136(17)
C1S 0.073(4) 0.139(5) 0.060(2) -0.036(3) -0.005(2) -0.009(3)
O2S 0.097(3) 0.0547(14) 0.0641(16) -0.0028(12) 0.0143(16) -0.0055(15)
C2S 0.150(6) 0.091(3) 0.068(3) 0.028(2) 0.029(3) 0.007(4)

loop_
_atom_type_symbol
_atom_type_description
_atom_type_scat_dispersion_real
_atom_type_scat_dispersion_imag
_atom_type_scat_source
C C 0.0181 0.0091 'International Tables Vol C Tables 4.2.6.8 and 6.1.1.4'
H H 0.0000 0.0000 'International Tables Vol C Tables 4.2.6.8 and 6.1.1.4'
N N 0.0311 0.0180 'International Tables Vol C Tables 4.2.6.8 and 6.1.1.4'
P P 0.2955 0.4335 'International Tables Vol C Tables 4.2.6.8 and 6.1.1.4'
Cl Cl 0.3639 0.7018 'International Tables Vol C Tables 4.2.6.8 and 6.1.1.4'
Ni Ni -3.0029 0.5091 'International Tables Vol C Tables 4.2.6.8 and 6.1.1.4'
O O 0.0492 0.0322 'International Tables Vol C Tables 4.2.6.8 and 6.1.1.4'

loop_
_geom_angle_atom_site_label_1
_geom_angle_atom_site_label_2
_geom_angle_atom_site_label_3
_geom_angle
_geom_angle_site_symmetry_1
_geom_angle_site_symmetry_3
_geom_angle_publ_flag
N2 Ni1 N1 81.45(8) . . ?
N2 Ni1 P1 91.16(5) . . ?
N1 Ni1 P1 82.99(5) . . ?
N2 Ni1 Cl2 170.10(5) . . ?
N1 Ni1 Cl2 89.16(6) . . ?
P1 Ni1 Cl2 90.83(2) . . ?
N2 Ni1 Cl1 97.60(5) . . ?
N1 Ni1 Cl1 178.57(6) . . ?
P1 Ni1 Cl1 98.11(2) . . ?
Cl2 Ni1 Cl1 91.72(2) . . ?
N2 Ni1 Cl2 89.32(5) . 3_666 ?
N1 Ni1 Cl2 85.61(5) . 3_666 ?
P1 Ni1 Cl2 168.38(2) . 3_666 ?
Cl2 Ni1 Cl2 86.80(2) . 3_666 ?
Cl1 Ni1 Cl2 93.33(2) . 3_666 ?
Ni1 Cl2 Ni1 93.20(2) . 3_666 ?
C18 P1 C12 104.54(10) . . ?
C18 P1 C1 104.52(11) . . ?
C12 P1 C1 106.39(11) . . ?
C18 P1 Ni1 118.74(7) . . ?
C12 P1 Ni1 121.13(8) . . ?
C1 P1 Ni1 99.51(7) . . ?
C3 N1 C2 112.30(18) . . ?
C3 N1 Ni1 109.16(13) . . ?
C2 N1 Ni1 111.78(13) . . ?
C3 N1 H1N 110.9(18) . . ?
C2 N1 H1N 109.8(17) . . ?
Ni1 N1 H1N 102.5(17) . . ?
C10 N2 C11 118.2(2) . . ?
C10 N2 Ni1 128.02(17) . . ?
C11 N2 Ni1 113.78(15) . . ?
C2 C1 P1 109.28(15) . . ?
C2 C1 H1A 109.8 . . ?
P1 C1 H1A 109.8 . . ?
C2 C1 H1B 109.8 . . ?
P1 C1 H1B 109.8 . . ?
H1A C1 H1B 108.3 . . ?
N1 C2 C1 109.20(18) . . ?
N1 C2 H2A 109.8 . . ?
C1 C2 H2A 109.8 . . ?
N1 C2 H2B 109.8 . . ?
C1 C2 H2B 109.8 . . ?
H2A C2 H2B 108.3 . . ?
C4 C3 C11 119.3(2) . . ?
C4 C3 N1 123.1(2) . . ?
C11 C3 N1 117.42(19) . . ?
C3 C4 C5 120.8(2) . . ?
C3 C4 H4A 119.6 . . ?
C5 C4 H4A 119.6 . . ?
C6 C5 C4 120.9(2) . . ?
C6 C5 H5A 119.5 . . ?
C4 C5 H5A 119.5 . . ?
C5 C6 C7 120.0(3) . . ?
C5 C6 H6A 120.0 . . ?
C7 C6 H6A 120.0 . . ?
C11 C7 C8 117.9(2) . . ?
C11 C7 C6 119.2(2) . . ?
C8 C7 C6 122.9(3) . . ?
C9 C8 C7 119.0(3) . . ?
C9 C8 H8A 120.5 . . ?
C7 C8 H8A 120.5 . . ?
C8 C9 C10 119.4(2) . . ?
C8 C9 H9A 120.3 . . ?
C10 C9 H9A 120.3 . . ?
N2 C10 C9 123.3(2) . . ?
N2 C10 H10A 118.4 . . ?
C9 C10 H10A 118.4 . . ?
N2 C11 C7 122.2(2) . . ?
N2 C11 C3 118.0(2) . . ?
C7 C11 C3 119.8(2) . . ?
C17 C12 C13 119.0(2) . . ?
C17 C12 P1 123.67(19) . . ?
C13 C12 P1 117.36(17) . . ?
C14 C13 C12 120.0(2) . . ?
C14 C13 H13A 120.0 . . ?
C12 C13 H13A 120.0 . . ?
C15 C14 C13 120.5(3) . . ?
C15 C14 H14A 119.7 . . ?
C13 C14 H14A 119.7 . . ?
C16 C15 C14 119.7(3) . . ?
C16 C15 H15A 120.2 . . ?
C14 C15 H15A 120.2 . . ?
C15 C16 C17 120.5(2) . . ?
C15 C16 H16A 119.8 . . ?
C17 C16 H16A 119.8 . . ?
C16 C17 C12 120.3(2) . . ?
C16 C17 H17A 119.8 . . ?
C12 C17 H17A 119.8 . . ?
C19 C18 C23 119.0(2) . . ?
C19 C18 P1 117.48(18) . . ?
C23 C18 P1 123.45(17) . . ?
C20 C19 C18 120.2(2) . . ?
C20 C19 H19A 119.9 . . ?
C18 C19 H19A 119.9 . . ?
C21 C20 C19 120.3(2) . . ?
C21 C20 H20A 119.9 . . ?
C19 C20 H20A 119.9 . . ?
C22 C21 C20 120.2(2) . . ?
C22 C21 H21A 119.9 . . ?
C20 C21 H21A 119.9 . . ?
C21 C22 C23 119.9(2) . . ?
C21 C22 H22A 120.1 . . ?
C23 C22 H22A 120.1 . . ?
C22 C23 C18 120.5(2) . . ?
C22 C23 H23A 119.7 . . ?
C18 C23 H23A 119.7 . . ?
C1S O1S H1OS 120.4 . . ?
O1S C1S H1S1 109.5 . . ?
O1S C1S H1S2 109.5 . . ?
H1S1 C1S H1S2 109.5 . . ?
O1S C1S H1S3 109.5 . . ?
H1S1 C1S H1S3 109.5 . . ?
H1S2 C1S H1S3 109.5 . . ?
C2S O2S H2OS 105.2 . . ?
O2S C2S H2S1 109.5 . . ?
O2S C2S H2S2 109.5 . . ?
H2S1 C2S H2S2 109.5 . . ?
O2S C2S H2S3 109.5 . . ?
H2S1 C2S H2S3 109.5 . . ?
H2S2 C2S H2S3 109.5 . . ?

loop_
_geom_bond_atom_site_label_1
_geom_bond_atom_site_label_2
_geom_bond_distance
_geom_bond_site_symmetry_2
_geom_bond_publ_flag
Ni1 N2 2.061(2) . ?
Ni1 N1 2.1321(18) . ?
Ni1 P1 2.3904(6) . ?
Ni1 Cl2 2.4002(7) . ?
Ni1 Cl1 2.4260(6) . ?
Ni1 Cl2 2.4441(6) 3_666 ?
P1 C18 1.819(2) . ?
P1 C12 1.823(3) . ?
P1 C1 1.837(2) . ?
N1 C3 1.445(3) . ?
N1 C2 1.484(3) . ?
N1 H1N 0.86(3) . ?
N2 C10 1.318(3) . ?
N2 C11 1.375(3) . ?
C1 C2 1.525(3) . ?
C1 H1A 0.9900 . ?
C1 H1B 0.9900 . ?
C2 H2A 0.9900 . ?
C2 H2B 0.9900 . ?
C3 C4 1.371(3) . ?
C3 C11 1.423(3) . ?
C4 C5 1.404(4) . ?
C4 H4A 0.9500 . ?
C5 C6 1.361(4) . ?
C5 H5A 0.9500 . ?
C6 C7 1.421(4) . ?
C6 H6A 0.9500 . ?
C7 C11 1.406(4) . ?
C7 C8 1.414(4) . ?
C8 C9 1.370(4) . ?
C8 H8A 0.9500 . ?
C9 C10 1.404(4) . ?
C9 H9A 0.9500 . ?
C10 H10A 0.9500 . ?
C12 C17 1.392(3) . ?
C12 C13 1.399(3) . ?
C13 C14 1.385(4) . ?
C13 H13A 0.9500 . ?
C14 C15 1.384(4) . ?
C14 H14A 0.9500 . ?
C15 C16 1.377(4) . ?
C15 H15A 0.9500 . ?
C16 C17 1.387(4) . ?
C16 H16A 0.9500 . ?
C17 H17A 0.9500 . ?
C18 C19 1.392(3) . ?
C18 C23 1.396(3) . ?
C19 C20 1.386(4) . ?
C19 H19A 0.9500 . ?
C20 C21 1.383(4) . ?
C20 H20A 0.9500 . ?
C21 C22 1.381(4) . ?
C21 H21A 0.9500 . ?
C22 C23 1.386(3) . ?
C22 H22A 0.9500 . ?
C23 H23A 0.9500 . ?
O1S C1S 1.371(5) . ?
O1S H1OS 0.8401 . ?
C1S H1S1 0.9800 . ?
C1S H1S2 0.9800 . ?
C1S H1S3 0.9800 . ?
O2S C2S 1.411(5) . ?
O2S H2OS 0.8400 . ?
C2S H2S1 0.9800 . ?
C2S H2S2 0.9800 . ?
C2S H2S3 0.9800 . ?

loop_
_geom_hbond_atom_site_label_D
_geom_hbond_atom_site_label_H
_geom_hbond_atom_site_label_A
_geom_hbond_distance_DH
_geom_hbond_distance_HA
_geom_hbond_distance_DA
_geom_hbond_angle_DHA
_geom_hbond_site_symmetry_A
_geom_hbond_publ_flag
N1 H1N Cl1 0.86(3) 2.72(3) 3.546(2) 162(2) 3_666 yes
O1S H1OS Cl1 0.84 2.31 3.140(3) 168.3 . yes
O2S H2OS O1S 0.84 1.88 2.722(4) 175.2 . yes

loop_
_geom_torsion_atom_site_label_1
_geom_torsion_atom_site_label_2
_geom_torsion_atom_site_label_3
_geom_torsion_atom_site_label_4
_geom_torsion
_geom_torsion_site_symmetry_1
_geom_torsion_site_symmetry_2
_geom_torsion_site_symmetry_3
_geom_torsion_site_symmetry_4
_geom_torsion_publ_flag
C18 P1 C1 C2 150.71(17) . . . . ?
C12 P1 C1 C2 -99.01(18) . . . . ?
Ni1 P1 C1 C2 27.55(18) . . . . ?
C3 N1 C2 C1 -66.8(2) . . . . ?
Ni1 N1 C2 C1 56.3(2) . . . . ?
P1 C1 C2 N1 -54.6(2) . . . . ?
C2 N1 C3 C4 -55.7(3) . . . . ?
Ni1 N1 C3 C4 179.74(17) . . . . ?
C2 N1 C3 C11 120.0(2) . . . . ?
Ni1 N1 C3 C11 -4.5(2) . . . . ?
C11 C3 C4 C5 -0.2(3) . . . . ?
N1 C3 C4 C5 175.5(2) . . . . ?
C3 C4 C5 C6 0.3(4) . . . . ?
C4 C5 C6 C7 0.1(4) . . . . ?
C5 C6 C7 C11 -0.5(3) . . . . ?
C5 C6 C7 C8 179.8(2) . . . . ?
C11 C7 C8 C9 -0.9(3) . . . . ?
C6 C7 C8 C9 178.7(2) . . . . ?
C7 C8 C9 C10 0.7(4) . . . . ?
C11 N2 C10 C9 -0.3(3) . . . . ?
Ni1 N2 C10 C9 -179.18(17) . . . . ?
C8 C9 C10 N2 -0.1(4) . . . . ?
C10 N2 C11 C7 0.0(3) . . . . ?
Ni1 N2 C11 C7 179.11(16) . . . . ?
C10 N2 C11 C3 -179.62(19) . . . . ?
Ni1 N2 C11 C3 -0.6(2) . . . . ?
C8 C7 C11 N2 0.5(3) . . . . ?
C6 C7 C11 N2 -179.1(2) . . . . ?
C8 C7 C11 C3 -179.8(2) . . . . ?
C6 C7 C11 C3 0.5(3) . . . . ?
C4 C3 C11 N2 179.50(19) . . . . ?
N1 C3 C11 N2 3.6(3) . . . . ?
C4 C3 C11 C7 -0.2(3) . . . . ?
N1 C3 C11 C7 -176.10(18) . . . . ?
C18 P1 C12 C17 82.3(2) . . . . ?
C1 P1 C12 C17 -27.9(2) . . . . ?
Ni1 P1 C12 C17 -140.17(17) . . . . ?
C18 P1 C12 C13 -97.47(19) . . . . ?
C1 P1 C12 C13 152.27(18) . . . . ?
Ni1 P1 C12 C13 40.0(2) . . . . ?
C17 C12 C13 C14 -0.4(3) . . . . ?
P1 C12 C13 C14 179.46(19) . . . . ?
C12 C13 C14 C15 0.5(4) . . . . ?
C13 C14 C15 C16 -0.3(4) . . . . ?
C14 C15 C16 C17 -0.1(4) . . . . ?
C15 C16 C17 C12 0.2(4) . . . . ?
C13 C12 C17 C16 0.0(3) . . . . ?
P1 C12 C17 C16 -179.82(19) . . . . ?
C12 P1 C18 C19 87.5(2) . . . . ?
C1 P1 C18 C19 -160.85(19) . . . . ?
Ni1 P1 C18 C19 -51.2(2) . . . . ?
C12 P1 C18 C23 -94.5(2) . . . . ?
C1 P1 C18 C23 17.1(2) . . . . ?
Ni1 P1 C18 C23 126.79(18) . . . . ?
C23 C18 C19 C20 0.7(4) . . . . ?
P1 C18 C19 C20 178.7(2) . . . . ?
C18 C19 C20 C21 0.7(4) . . . . ?
C19 C20 C21 C22 -1.5(4) . . . . ?
C20 C21 C22 C23 1.0(4) . . . . ?
C21 C22 C23 C18 0.4(4) . . . . ?
C19 C18 C23 C22 -1.2(4) . . . . ?
P1 C18 C23 C22 -179.13(19) . . . . ?
